data_2244112
loop_
_publ_author_name
'Padgett, Clifford W.'
'Lynch, Will E.'
'Groneck, Erin N.'
'Raymundo, Melina'
'Adams, Desiree'

_publ_section_title
;
 Crystal structures of three zinc(II) halide coordination complexes with
 quinoline <i>N</i>-oxide
;
_journal_coeditor_code ZV2014
_journal_issue 7
_journal_name_full 'Acta Crystallographica Section E'
_journal_page_first
;
;
_journal_paper_doi 10.1107/S2056989022005953
_journal_volume 78
_journal_year 2022
_chemical_formula_iupac '[Zn Br2 (C9 H7 N1 O1)2]'
_chemical_formula_moiety 'C18 H14 Br2 N2 O2 Zn'
_chemical_formula_sum 'C18 H14 Br2 N2 O2 Zn'
_chemical_formula_weight 515.50
_chemical_name_systematic
;
Dibromidobis(quinoline <i>N</i>-oxide-\k<i>O</i>)zinc(II)
;
_space_group_crystal_system monoclinic
_space_group_IT_number 14
_space_group_name_Hall '-P 2ybc'
_space_group_name_H-M_alt 'P 1 21/c 1'
_atom_sites_solution_hydrogens geom
_atom_sites_solution_primary dual
_audit_creation_method
;
Olex2 1.3
(compiled 2020.11.12 svn.r5f609507 for OlexSys, GUI svn.r6403)
;
_cell_angle_alpha 90
_cell_angle_beta 97.113(6)
_cell_angle_gamma 90
_cell_formula_units_Z 4
_cell_length_a 16.3922(11)
_cell_length_b 7.3527(6)
_cell_length_c 15.5809(10)
_cell_measurement_reflns_used 1219
_cell_measurement_temperature 297.8(3)
_cell_measurement_theta_max 22.0230
_cell_measurement_theta_min 2.6250
_cell_volume 1863.5(2)
_computing_cell_refinement
;
CrysAlisPro (Rigaku OD, 2019)
;
_computing_data_collection
;
CrysAlisPro (Rigaku OD, 2019)
;
_computing_data_reduction
;
CrysAlisPro (Rigaku OD, 2019)
;
_computing_molecular_graphics
;
<i>OLEX2</i> (Dolomanov <i>et al.</i>,  2009)
;
_computing_publication_material
;
<i>OLEX2</i> (Dolomanov <i>et al.</i>,  2009)
;
_computing_structure_refinement
;
<i>SHELXL2018/1</i> (Sheldrick, 2015b)
;
_computing_structure_solution
;
<i>SHELXT2014/5</i> (Sheldrick, 2015a)
;
_diffrn_ambient_temperature 297.8(3)
_diffrn_detector 'CCD plate'
_diffrn_measured_fraction_theta_full 1.000
_diffrn_measured_fraction_theta_max 1.000
_diffrn_measurement_device 'two-circle diffractometer'
_diffrn_measurement_device_type 'XtaLAB Mini (ROW)'
_diffrn_measurement_method '\w scans'
_diffrn_radiation_monochromator graphite
_diffrn_radiation_probe x-ray
_diffrn_radiation_type 'Mo K\a'
_diffrn_radiation_wavelength 0.71073
_diffrn_reflns_av_R_equivalents 0.0426
_diffrn_reflns_av_unetI/netI 0.0638
_diffrn_reflns_limit_h_max 19
_diffrn_reflns_limit_h_min -16
_diffrn_reflns_limit_k_max 8
_diffrn_reflns_limit_k_min -8
_diffrn_reflns_limit_l_max 18
_diffrn_reflns_limit_l_min -18
_diffrn_reflns_number 7207
_diffrn_reflns_theta_full 25.242
_diffrn_reflns_theta_max 25.350
_diffrn_reflns_theta_min 2.504
_diffrn_source 'fine-focus sealed X-ray tube'
_exptl_absorpt_coefficient_mu 5.620
_exptl_absorpt_correction_T_max 1.00000
_exptl_absorpt_correction_T_min 0.83298
_exptl_absorpt_correction_type multi-scan
_exptl_absorpt_process_details
;
(CrysAlisPro; Rigaku OD, 2019)
;
_exptl_crystal_colour 'clear colourless'
_exptl_crystal_density_diffrn 1.837
_exptl_crystal_description irregular
_exptl_crystal_F_000 1008
_exptl_crystal_size_max 0.15
_exptl_crystal_size_mid 0.08
_exptl_crystal_size_min 0.03
_refine_diff_density_max 0.547
_refine_diff_density_min -0.351
_refine_ls_extinction_method none
_refine_ls_goodness_of_fit_ref 1.015
_refine_ls_hydrogen_treatment constr
_refine_ls_matrix_type full
_refine_ls_number_parameters 226
_refine_ls_number_reflns 3415
_refine_ls_number_restraints 0
_refine_ls_restrained_S_all 1.015
_refine_ls_R_factor_all 0.0883
_refine_ls_R_factor_gt 0.0416
_refine_ls_shift/su_max 0.000
_refine_ls_shift/su_mean 0.000
_refine_ls_structure_factor_coef Fsqd
_refine_ls_weighting_details 'w=1/[\s^2^(Fo^2^)+(0.0258P)^2^] where P=(Fo^2^+2Fc^2^)/3'
_refine_ls_weighting_scheme calc
_refine_ls_wR_factor_gt 0.0729
_refine_ls_wR_factor_ref 0.0903
_reflns_number_gt 2095
_reflns_number_total 3415
_reflns_threshold_expression 'I > 2\s(I)'
_cod_data_source_file zv2014sup1.cif
_cod_data_source_block II
_cod_database_code 2244112
_shelx_space_group_comment
;
The symmetry employed for this shelxl refinement is uniquely defined
by the following loop, which should always be used as a source of
symmetry information in preference to the above space-group names.
They are only intended as comments.
;
_shelx_estimated_absorpt_t_min 0.486
_shelx_estimated_absorpt_t_max 0.850

loop_
_space_group_symop_operation_xyz
'x, y, z'
'-x, y+1/2, -z+1/2'
'-x, -y, -z'
'x, -y-1/2, z-1/2'

loop_
_atom_site_type_symbol
_atom_site_label
_atom_site_fract_x
_atom_site_fract_y
_atom_site_fract_z
_atom_site_U_iso_or_equiv
_atom_site_adp_type
_atom_site_calc_flag
_atom_site_occupancy
_atom_site_disorder_assembly
_atom_site_disorder_group
Zn Zn1 0.25508(4) 0.26213(9) 0.37264(4) 0.0514(2) Uani d 1 . .
Br Br2 0.22409(4) -0.03623(9) 0.41131(4) 0.0695(2) Uani d 1 . .
Br Br1 0.26119(4) 0.35514(10) 0.22878(4) 0.0698(2) Uani d 1 . .
O O1 0.3616(2) 0.3196(6) 0.4411(2) 0.0662(11) Uani d 1 . .
O O2 0.1778(2) 0.4332(5) 0.4197(2) 0.0597(10) Uani d 1 . .
N N2 0.1157(3) 0.3586(5) 0.4557(3) 0.0445(11) Uani d 1 . .
N N1 0.4115(3) 0.4386(7) 0.4079(3) 0.0543(12) Uani d 1 . .
C C10 0.0394(3) 0.3446(7) 0.4065(3) 0.0415(12) Uani d 1 . .
C C1 0.4897(3) 0.3784(8) 0.3969(3) 0.0466(14) Uani d 1 . .
C C15 -0.0264(3) 0.2713(7) 0.4450(3) 0.0468(13) Uani d 1 . .
C C16 -0.0121(4) 0.2148(7) 0.5319(3) 0.0550(15) Uani d 1 . .
H H16 -0.054979 0.167100 0.558720 0.066 Uiso calc 1 . .
C C18 0.1273(3) 0.3032(7) 0.5371(3) 0.0526(15) Uani d 1 . .
H H18 0.179191 0.313686 0.568455 0.063 Uiso calc 1 . .
C C17 0.0635(4) 0.2296(8) 0.5765(3) 0.0561(15) Uani d 1 . .
H H17 0.072791 0.190483 0.633590 0.067 Uiso calc 1 . .
C C11 0.0284(4) 0.4086(8) 0.3210(3) 0.0571(16) Uani d 1 . .
H H11 0.071759 0.460347 0.296363 0.069 Uiso calc 1 . .
C C6 0.5437(4) 0.5023(9) 0.3641(3) 0.0592(16) Uani d 1 . .
C C2 0.5136(4) 0.2028(9) 0.4187(3) 0.0626(17) Uani d 1 . .
H H2 0.476904 0.122160 0.439392 0.075 Uiso calc 1 . .
C C14 -0.1031(4) 0.2572(8) 0.3940(4) 0.0673(17) Uani d 1 . .
H H14 -0.147290 0.206267 0.417522 0.081 Uiso calc 1 . .
C C13 -0.1135(4) 0.3168(9) 0.3113(4) 0.0742(19) Uani d 1 . .
H H13 -0.164632 0.307127 0.278474 0.089 Uiso calc 1 . .
C C12 -0.0477(4) 0.3927(9) 0.2752(3) 0.0723(19) Uani d 1 . .
H H12 -0.055985 0.433696 0.218351 0.087 Uiso calc 1 . .
C C9 0.3862(4) 0.6041(10) 0.3872(4) 0.0730(19) Uani d 1 . .
H H9 0.333060 0.639141 0.395028 0.088 Uiso calc 1 . .
C C7 0.5161(5) 0.6777(10) 0.3420(4) 0.077(2) Uani d 1 . .
H H7 0.550832 0.760022 0.319363 0.093 Uiso calc 1 . .
C C3 0.5912(4) 0.1490(10) 0.4098(4) 0.083(2) Uani d 1 . .
H H3 0.607681 0.030702 0.424267 0.099 Uiso calc 1 . .
C C8 0.4388(5) 0.7279(9) 0.3536(4) 0.083(2) Uani d 1 . .
H H8 0.420515 0.844968 0.339148 0.099 Uiso calc 1 . .
C C5 0.6244(4) 0.4382(12) 0.3568(4) 0.085(2) Uani d 1 . .
H H5 0.662411 0.515411 0.336046 0.102 Uiso calc 1 . .
C C4 0.6460(5) 0.2678(14) 0.3794(5) 0.095(3) Uani d 1 . .
H H4 0.699190 0.228696 0.374594 0.114 Uiso calc 1 . .

loop_
_atom_site_aniso_label
_atom_site_aniso_U_11
_atom_site_aniso_U_22
_atom_site_aniso_U_33
_atom_site_aniso_U_12
_atom_site_aniso_U_13
_atom_site_aniso_U_23
Zn1 0.0345(4) 0.0688(5) 0.0519(4) -0.0003(3) 0.0089(3) -0.0017(3)
Br2 0.0598(4) 0.0637(4) 0.0855(5) 0.0040(3) 0.0113(3) 0.0048(4)
Br1 0.0663(4) 0.0960(5) 0.0476(3) -0.0052(4) 0.0090(3) -0.0030(4)
O1 0.037(2) 0.102(3) 0.059(2) -0.016(2) 0.0020(18) 0.010(2)
O2 0.046(2) 0.055(2) 0.083(3) -0.005(2) 0.0278(19) 0.002(2)
N2 0.040(3) 0.042(3) 0.054(3) 0.007(2) 0.014(2) -0.005(2)
N1 0.043(3) 0.072(4) 0.045(3) -0.005(3) -0.007(2) -0.012(3)
C10 0.043(3) 0.039(3) 0.043(3) 0.007(3) 0.011(2) -0.006(3)
C1 0.039(3) 0.062(4) 0.037(3) -0.005(3) -0.002(2) -0.011(3)
C15 0.041(3) 0.048(3) 0.054(3) 0.003(3) 0.015(3) -0.003(3)
C16 0.051(4) 0.060(4) 0.057(4) -0.001(3) 0.020(3) 0.006(3)
C18 0.053(4) 0.056(4) 0.047(3) 0.009(3) -0.003(3) -0.004(3)
C17 0.063(4) 0.062(4) 0.046(3) 0.007(3) 0.017(3) 0.008(3)
C11 0.064(4) 0.063(4) 0.046(3) 0.008(3) 0.015(3) -0.003(3)
C6 0.051(4) 0.076(5) 0.049(3) -0.016(4) 0.001(3) -0.015(3)
C2 0.053(4) 0.072(5) 0.059(4) -0.003(3) -0.007(3) -0.003(3)
C14 0.042(4) 0.079(5) 0.081(5) -0.008(3) 0.008(3) 0.000(4)
C13 0.055(4) 0.092(5) 0.072(4) 0.002(4) -0.007(3) -0.006(4)
C12 0.085(5) 0.094(5) 0.037(3) 0.016(4) 0.002(3) -0.002(3)
C9 0.052(4) 0.088(5) 0.075(4) 0.009(4) -0.010(3) -0.028(4)
C7 0.086(6) 0.074(5) 0.071(4) -0.029(4) 0.002(4) -0.003(4)
C3 0.064(5) 0.079(5) 0.101(5) 0.010(4) -0.007(4) -0.016(4)
C8 0.098(6) 0.053(4) 0.087(5) -0.003(5) -0.028(5) 0.000(4)
C5 0.056(5) 0.122(7) 0.079(5) -0.035(5) 0.022(4) -0.023(5)
C4 0.050(5) 0.130(7) 0.104(6) 0.006(5) 0.008(4) -0.029(6)

loop_
_atom_type_symbol
_atom_type_description
_atom_type_scat_dispersion_real
_atom_type_scat_dispersion_imag
_atom_type_scat_source
C C 0.0033 0.0016 'International Tables Vol C Tables 4.2.6.8 and 6.1.1.4'
H H 0.0000 0.0000 'International Tables Vol C Tables 4.2.6.8 and 6.1.1.4'
Br Br -0.2901 2.4595 'International Tables Vol C Tables 4.2.6.8 and 6.1.1.4'
N N 0.0061 0.0033 'International Tables Vol C Tables 4.2.6.8 and 6.1.1.4'
O O 0.0106 0.0060 'International Tables Vol C Tables 4.2.6.8 and 6.1.1.4'
Zn Zn 0.2839 1.4301 'International Tables Vol C Tables 4.2.6.8 and 6.1.1.4'

loop_
_geom_angle_atom_site_label_1
_geom_angle_atom_site_label_2
_geom_angle_atom_site_label_3
_geom_angle_site_symmetry_1
_geom_angle_site_symmetry_3
_geom_angle
_geom_angle_publ_flag
Br2 Zn1 Br1 . . 123.45(4) ?
O1 Zn1 Br2 . . 105.44(12) ?
O1 Zn1 Br1 . . 108.21(11) ?
O1 Zn1 O2 . . 103.10(16) ?
O2 Zn1 Br2 . . 109.17(11) ?
O2 Zn1 Br1 . . 105.72(11) ?
N1 O1 Zn1 . . 118.1(3) ?
N2 O2 Zn1 . . 116.6(3) ?
O2 N2 C10 . . 118.5(4) ?
C18 N2 O2 . . 120.1(4) ?
C18 N2 C10 . . 121.4(5) ?
O1 N1 C1 . . 117.1(5) ?
C9 N1 O1 . . 120.5(5) ?
C9 N1 C1 . . 122.4(6) ?
N2 C10 C15 . . 118.6(5) ?
N2 C10 C11 . . 120.1(5) ?
C11 C10 C15 . . 121.3(5) ?
N1 C1 C6 . . 118.0(6) ?
C2 C1 N1 . . 120.5(5) ?
C2 C1 C6 . . 121.5(6) ?
C10 C15 C16 . . 118.6(5) ?
C14 C15 C10 . . 117.9(5) ?
C14 C15 C16 . . 123.6(5) ?
C15 C16 H16 . . 119.8 ?
C17 C16 C15 . . 120.3(5) ?
C17 C16 H16 . . 119.8 ?
N2 C18 H18 . . 119.4 ?
N2 C18 C17 . . 121.1(5) ?
C17 C18 H18 . . 119.4 ?
C16 C17 C18 . . 120.0(5) ?
C16 C17 H17 . . 120.0 ?
C18 C17 H17 . . 120.0 ?
C10 C11 H11 . . 121.0 ?
C12 C11 C10 . . 118.0(6) ?
C12 C11 H11 . . 121.0 ?
C1 C6 C5 . . 116.5(6) ?
C7 C6 C1 . . 119.2(6) ?
C7 C6 C5 . . 124.2(7) ?
C1 C2 H2 . . 120.4 ?
C3 C2 C1 . . 119.3(6) ?
C3 C2 H2 . . 120.4 ?
C15 C14 H14 . . 119.6 ?
C13 C14 C15 . . 120.8(6) ?
C13 C14 H14 . . 119.6 ?
C14 C13 H13 . . 119.9 ?
C14 C13 C12 . . 120.2(6) ?
C12 C13 H13 . . 119.9 ?
C11 C12 C13 . . 121.8(6) ?
C11 C12 H12 . . 119.1 ?
C13 C12 H12 . . 119.1 ?
N1 C9 H9 . . 119.9 ?
N1 C9 C8 . . 120.2(6) ?
C8 C9 H9 . . 119.9 ?
C6 C7 H7 . . 120.0 ?
C8 C7 C6 . . 119.9(7) ?
C8 C7 H7 . . 120.0 ?
C2 C3 H3 . . 119.7 ?
C2 C3 C4 . . 120.7(7) ?
C4 C3 H3 . . 119.7 ?
C9 C8 H8 . . 119.9 ?
C7 C8 C9 . . 120.2(7) ?
C7 C8 H8 . . 119.9 ?
C6 C5 H5 . . 119.7 ?
C4 C5 C6 . . 120.5(7) ?
C4 C5 H5 . . 119.7 ?
C3 C4 H4 . . 119.3 ?
C5 C4 C3 . . 121.5(7) ?
C5 C4 H4 . . 119.3 ?

loop_
_geom_bond_atom_site_label_1
_geom_bond_atom_site_label_2
_geom_bond_site_symmetry_2
_geom_bond_distance
_geom_bond_publ_flag
Zn1 Br2 . 2.3472(10) ?
Zn1 Br1 . 2.3575(8) ?
Zn1 O1 . 1.975(3) ?
Zn1 O2 . 1.989(4) ?
O1 N1 . 1.345(5) ?
O2 N2 . 1.339(5) ?
N2 C10 . 1.388(6) ?
N2 C18 . 1.323(6) ?
N1 C1 . 1.386(6) ?
N1 C9 . 1.313(7) ?
C10 C15 . 1.406(7) ?
C10 C11 . 1.402(7) ?
C1 C6 . 1.410(7) ?
C1 C2 . 1.380(7) ?
C15 C16 . 1.408(7) ?
C15 C14 . 1.405(7) ?
C16 H16 . 0.9300 ?
C16 C17 . 1.346(7) ?
C18 H18 . 0.9300 ?
C18 C17 . 1.387(7) ?
C17 H17 . 0.9300 ?
C11 H11 . 0.9300 ?
C11 C12 . 1.364(8) ?
C6 C7 . 1.395(8) ?
C6 C5 . 1.422(9) ?
C2 H2 . 0.9300 ?
C2 C3 . 1.356(8) ?
C14 H14 . 0.9300 ?
C14 C13 . 1.352(8) ?
C13 H13 . 0.9300 ?
C13 C12 . 1.392(8) ?
C12 H12 . 0.9300 ?
C9 H9 . 0.9300 ?
C9 C8 . 1.400(9) ?
C7 H7 . 0.9300 ?
C7 C8 . 1.354(9) ?
C3 H3 . 0.9300 ?
C3 C4 . 1.378(10) ?
C8 H8 . 0.9300 ?
C5 H5 . 0.9300 ?
C5 C4 . 1.338(9) ?
C4 H4 . 0.9300 ?

loop_
_geom_torsion_atom_site_label_1
_geom_torsion_atom_site_label_2
_geom_torsion_atom_site_label_3
_geom_torsion_atom_site_label_4
_geom_torsion_site_symmetry_1
_geom_torsion_site_symmetry_2
_geom_torsion_site_symmetry_3
_geom_torsion_site_symmetry_4
_geom_torsion
_geom_torsion_publ_flag
Zn1 O1 N1 C1 . . . . -122.3(4) ?
Zn1 O1 N1 C9 . . . . 57.8(6) ?
Zn1 O2 N2 C10 . . . . -97.8(4) ?
Zn1 O2 N2 C18 . . . . 83.4(5) ?
O1 N1 C1 C6 . . . . -178.5(4) ?
O1 N1 C1 C2 . . . . 0.7(7) ?
O1 N1 C9 C8 . . . . 179.3(5) ?
O2 N2 C10 C15 . . . . -178.1(4) ?
O2 N2 C10 C11 . . . . -0.3(7) ?
O2 N2 C18 C17 . . . . 178.4(5) ?
N2 C10 C15 C16 . . . . -0.2(7) ?
N2 C10 C15 C14 . . . . -179.7(5) ?
N2 C10 C11 C12 . . . . -179.7(5) ?
N2 C18 C17 C16 . . . . -0.5(8) ?
N1 C1 C6 C7 . . . . -1.6(7) ?
N1 C1 C6 C5 . . . . 177.7(5) ?
N1 C1 C2 C3 . . . . -178.1(5) ?
N1 C9 C8 C7 . . . . 0.1(10) ?
C10 N2 C18 C17 . . . . -0.3(8) ?
C10 C15 C16 C17 . . . . -0.6(8) ?
C10 C15 C14 C13 . . . . -1.7(9) ?
C10 C11 C12 C13 . . . . 0.5(9) ?
C1 N1 C9 C8 . . . . -0.6(8) ?
C1 C6 C7 C8 . . . . 1.1(9) ?
C1 C6 C5 C4 . . . . 0.7(9) ?
C1 C2 C3 C4 . . . . 0.2(9) ?
C15 C10 C11 C12 . . . . -2.0(8) ?
C15 C16 C17 C18 . . . . 0.9(9) ?
C15 C14 C13 C12 . . . . 0.3(10) ?
C16 C15 C14 C13 . . . . 178.8(6) ?
C18 N2 C10 C15 . . . . 0.6(7) ?
C18 N2 C10 C11 . . . . 178.4(5) ?
C11 C10 C15 C16 . . . . -177.9(5) ?
C11 C10 C15 C14 . . . . 2.6(8) ?
C6 C1 C2 C3 . . . . 1.1(8) ?
C6 C7 C8 C9 . . . . -0.3(10) ?
C6 C5 C4 C3 . . . . 0.5(11) ?
C2 C1 C6 C7 . . . . 179.2(5) ?
C2 C1 C6 C5 . . . . -1.5(8) ?
C2 C3 C4 C5 . . . . -1.0(11) ?
C14 C15 C16 C17 . . . . 178.9(6) ?
C14 C13 C12 C11 . . . . 0.4(10) ?
C9 N1 C1 C6 . . . . 1.4(7) ?
C9 N1 C1 C2 . . . . -179.4(5) ?
C7 C6 C5 C4 . . . . 179.9(6) ?
C5 C6 C7 C8 . . . . -178.1(6) ?

_cod_database_fobs_code 2244112
